data_7016754
loop_
_publ_author_name
'Bucht\'ik, Roman'
'Tr\'avn\'i\<cek, Zden\<ek'
'Van\<co, J\'an'
'Herchel, Radovan'
'Dvo\<r\'ak, Zden\<ek'

_publ_section_title
;
 Synthesis, characterization, DNA interaction and cleavage, and in
 vitro cytotoxicity of copper(ii) mixed-ligand complexes with
 2-phenyl-3-hydroxy-4(1H)-quinolinone.
;
_journal_issue 37
_journal_name_full 'Dalton transactions (Cambridge, England : 2003)'
_journal_page_first 9404
_journal_page_last 9412
_journal_paper_doi 10.1039/c1dt10674k
_journal_volume 40
_journal_year 2011
_chemical_formula_sum 'C27 H20 Cu N4 O6'
_chemical_formula_weight 560.01
_chemical_name_systematic
;
?
;
_space_group_IT_number 14
_symmetry_cell_setting monoclinic
_symmetry_space_group_name_Hall '-P 2yn'
_symmetry_space_group_name_H-M 'P 1 21/n 1'
_atom_sites_solution_hydrogens geom
_atom_sites_solution_primary direct
_atom_sites_solution_secondary difmap
_audit_creation_method SHELXL-97
_cell_angle_alpha 90.00
_cell_angle_beta 111.443(3)
_cell_angle_gamma 90.00
_cell_formula_units_Z 4
_cell_length_a 17.5992(5)
_cell_length_b 7.17851(19)
_cell_length_c 19.0423(5)
_cell_measurement_reflns_used 10866
_cell_measurement_temperature 100(2)
_cell_measurement_theta_max 33.30
_cell_measurement_theta_min 2.98
_cell_volume 2239.21(11)
_computing_structure_refinement 'SHELXL-97 (Sheldrick, 1997)'
_computing_structure_solution 'SHELXS-97 (Sheldrick, 1990)'
_diffrn_ambient_temperature 100(2)
_diffrn_detector_area_resol_mean 8.3611
_diffrn_measured_fraction_theta_full 0.999
_diffrn_measured_fraction_theta_max 0.999
_diffrn_measurement_device_type 'Xcalibur, Sapphire2, large Be window'
_diffrn_measurement_method '\w scans'
_diffrn_radiation_monochromator graphite
_diffrn_radiation_source 'fine-focus sealed tube'
_diffrn_radiation_type MoK\a
_diffrn_radiation_wavelength 0.71073
_diffrn_reflns_av_R_equivalents 0.0450
_diffrn_reflns_av_sigmaI/netI 0.0453
_diffrn_reflns_limit_h_max 20
_diffrn_reflns_limit_h_min -20
_diffrn_reflns_limit_k_max 8
_diffrn_reflns_limit_k_min -8
_diffrn_reflns_limit_l_max 22
_diffrn_reflns_limit_l_min -22
_diffrn_reflns_number 18461
_diffrn_reflns_theta_full 25.00
_diffrn_reflns_theta_max 25.00
_diffrn_reflns_theta_min 3.06
_exptl_absorpt_coefficient_mu 1.032
_exptl_absorpt_correction_T_max 0.9038
_exptl_absorpt_correction_T_min 0.7140
_exptl_absorpt_correction_type multi-scan
_exptl_absorpt_process_details
;
CrysAlis RED, Oxford Diffraction Ltd.,
Version 1.171.33.52 (release 06-11-2009 CrysAlis171 .NET)
(compiled Nov 6 2009,16:24:50)
Empirical absorption correction using spherical harmonics,
implemented in SCALE3 ABSPACK scaling algorithm.
;
_exptl_crystal_density_diffrn 1.661
_exptl_crystal_density_method 'not measured'
_exptl_crystal_F_000 1148
_exptl_crystal_size_max 0.35
_exptl_crystal_size_mid 0.10
_exptl_crystal_size_min 0.10
_refine_diff_density_max 0.538
_refine_diff_density_min -0.305
_refine_diff_density_rms 0.074
_refine_ls_extinction_method none
_refine_ls_goodness_of_fit_ref 0.951
_refine_ls_hydrogen_treatment mixed
_refine_ls_matrix_type full
_refine_ls_number_parameters 353
_refine_ls_number_reflns 3939
_refine_ls_number_restraints 3
_refine_ls_restrained_S_all 0.952
_refine_ls_R_factor_all 0.0502
_refine_ls_R_factor_gt 0.0329
_refine_ls_shift/su_max 0.002
_refine_ls_shift/su_mean 0.000
_refine_ls_structure_factor_coef Fsqd
_refine_ls_weighting_details 'calc w=1/[\s^2^(Fo^2^)+(0.0527P)^2^+0.0000P] where P=(Fo^2^+2Fc^2^)/3'
_refine_ls_weighting_scheme calc
_refine_ls_wR_factor_gt 0.0783
_refine_ls_wR_factor_ref 0.0817
_reflns_number_gt 2967
_reflns_number_total 3939
_reflns_threshold_expression >2sigma(I)
_cod_data_source_file c1dt10674k.txt
_cod_data_source_block 2
_cod_original_cell_volume 2239.19(10)
_cod_database_code 7016754

loop_
_symmetry_equiv_pos_as_xyz
'x, y, z'
'-x+1/2, y+1/2, -z+1/2'
'-x, -y, -z'
'x-1/2, -y-1/2, z-1/2'

loop_
_atom_site_label
_atom_site_type_symbol
_atom_site_fract_x
_atom_site_fract_y
_atom_site_fract_z
_atom_site_U_iso_or_equiv
_atom_site_adp_type
_atom_site_occupancy
_atom_site_symmetry_multiplicity
_atom_site_calc_flag
_atom_site_refinement_flags
_atom_site_disorder_assembly
_atom_site_disorder_group
Cu1 Cu 0.556078(17) 0.20541(4) 0.947325(16) 0.01162(11) Uani 1 1 d . . .
N2 N 0.66655(12) 0.2148(3) 0.94293(11) 0.0112(4) Uani 1 1 d . . .
N3 N 0.52544(12) 0.1141(3) 0.84200(11) 0.0109(5) Uani 1 1 d . . .
N1 N 0.45852(12) 0.3967(3) 1.15099(11) 0.0115(5) Uani 1 1 d . . .
H1 H 0.4617 0.4395 1.1953 0.014 Uiso 1 1 calc R . .
N4 N 0.54253(13) 0.4329(3) 0.65120(13) 0.0207(5) Uani 1 1 d . . .
O2 O 0.44880(9) 0.1868(2) 0.95052(9) 0.0129(4) Uani 1 1 d . . .
O1 O 0.58916(9) 0.3051(2) 1.04597(9) 0.0117(4) Uani 1 1 d . . .
O3 O 0.47027(13) 0.4671(4) 0.61281(12) 0.0523(7) Uani 1 1 d . . .
O4 O 0.58390(12) 0.3419(3) 0.62299(10) 0.0283(5) Uani 1 1 d . . .
O5 O 0.57336(11) 0.4871(3) 0.71788(11) 0.0355(6) Uani 1 1 d . . .
O6 O 0.51200(18) 0.1835(6) 0.47654(14) 0.0628(9) Uani 1 1 d D . .
H1W H 0.528(2) 0.242(5) 0.5188(15) 0.075 Uiso 1 1 d D . .
H1V H 0.516(5) 0.067(5) 0.493(4) 0.075 Uiso 0.63(5) 1 d PD A 1
H1U H 0.515(7) 0.291(9) 0.454(6) 0.075 Uiso 0.37(5) 1 d PD A 2
C1 C 0.73644(15) 0.2701(3) 0.99585(14) 0.0143(6) Uani 1 1 d . . .
H1A H 0.7356 0.3196 1.0418 0.017 Uiso 1 1 calc R . .
C2 C 0.81067(15) 0.2572(3) 0.98544(14) 0.0165(6) Uani 1 1 d . . .
H2A H 0.8596 0.2961 1.0243 0.020 Uiso 1 1 calc R . .
C3 C 0.81312(16) 0.1886(3) 0.91942(14) 0.0172(6) Uani 1 1 d . . .
H3A H 0.8638 0.1786 0.9125 0.021 Uiso 1 1 calc R . .
C4 C 0.73988(15) 0.1324(4) 0.86131(14) 0.0151(6) Uani 1 1 d . . .
C5 C 0.66849(15) 0.1489(3) 0.87686(13) 0.0129(6) Uani 1 1 d . . .
C6 C 0.59171(15) 0.0950(3) 0.82151(13) 0.0125(6) Uani 1 1 d . . .
C7 C 0.58695(15) 0.0281(4) 0.75127(14) 0.0154(6) Uani 1 1 d . . .
C8 C 0.66161(16) 0.0109(4) 0.73733(14) 0.0189(6) Uani 1 1 d . . .
H8A H 0.6597 -0.0349 0.6899 0.023 Uiso 1 1 calc R . .
C9 C 0.73432(16) 0.0583(4) 0.79004(14) 0.0191(6) Uani 1 1 d . . .
H9A H 0.7827 0.0421 0.7795 0.023 Uiso 1 1 calc R . .
C10 C 0.45219(15) 0.0705(3) 0.79149(14) 0.0149(6) Uani 1 1 d . . .
H10A H 0.4055 0.0832 0.8048 0.018 Uiso 1 1 calc R . .
C11 C 0.44252(16) 0.0067(4) 0.71962(14) 0.0178(6) Uani 1 1 d . . .
H11A H 0.3894 -0.0211 0.6846 0.021 Uiso 1 1 calc R . .
C12 C 0.50900(16) -0.0163(4) 0.69894(14) 0.0188(6) Uani 1 1 d . . .
H12A H 0.5024 -0.0614 0.6502 0.023 Uiso 1 1 calc R . .
C13 C 0.44897(15) 0.2549(3) 1.01355(13) 0.0112(6) Uani 1 1 d . . .
C14 C 0.52519(14) 0.3197(3) 1.06671(13) 0.0102(5) Uani 1 1 d . . .
C15 C 0.52863(14) 0.3918(3) 1.13532(13) 0.0095(5) Uani 1 1 d . . .
C16 C 0.38354(15) 0.3387(3) 1.10171(13) 0.0117(6) Uani 1 1 d . . .
C17 C 0.37714(14) 0.2677(3) 1.03106(13) 0.0107(5) Uani 1 1 d . . .
C18 C 0.29891(14) 0.2147(3) 0.97959(13) 0.0127(5) Uani 1 1 d . . .
H18A H 0.2932 0.1675 0.9313 0.015 Uiso 1 1 calc R . .
C19 C 0.23184(15) 0.2311(3) 0.99908(14) 0.0149(6) Uani 1 1 d . . .
H19A H 0.1796 0.1965 0.9641 0.018 Uiso 1 1 calc R . .
C20 C 0.23977(15) 0.2989(3) 1.07073(14) 0.0147(6) Uani 1 1 d . . .
H20A H 0.1928 0.3084 1.0838 0.018 Uiso 1 1 calc R . .
C21 C 0.31442(15) 0.3517(3) 1.12199(14) 0.0137(6) Uani 1 1 d . . .
H21A H 0.3193 0.3963 1.1704 0.016 Uiso 1 1 calc R . .
C22 C 0.60279(14) 0.4665(3) 1.19443(13) 0.0102(5) Uani 1 1 d . . .
C23 C 0.60937(15) 0.4697(3) 1.26942(13) 0.0123(6) Uani 1 1 d . . .
H23A H 0.5668 0.4188 1.2829 0.015 Uiso 1 1 calc R . .
C24 C 0.67717(15) 0.5462(3) 1.32454(14) 0.0132(6) Uani 1 1 d . . .
H24A H 0.6805 0.5484 1.3755 0.016 Uiso 1 1 calc R . .
C25 C 0.74014(15) 0.6194(3) 1.30616(14) 0.0151(6) Uani 1 1 d . . .
H25A H 0.7871 0.6697 1.3443 0.018 Uiso 1 1 calc R . .
C26 C 0.73388(15) 0.6185(4) 1.23163(14) 0.0148(6) Uani 1 1 d . . .
H26A H 0.7766 0.6705 1.2185 0.018 Uiso 1 1 calc R . .
C27 C 0.66599(15) 0.5424(3) 1.17563(14) 0.0125(6) Uani 1 1 d . . .
H27A H 0.6625 0.5421 1.1247 0.015 Uiso 1 1 calc R . .

loop_
_atom_site_aniso_label
_atom_site_aniso_U_11
_atom_site_aniso_U_22
_atom_site_aniso_U_33
_atom_site_aniso_U_23
_atom_site_aniso_U_13
_atom_site_aniso_U_12
Cu1 0.00945(17) 0.01670(18) 0.00961(17) -0.00067(13) 0.00455(12) 0.00022(14)
N2 0.0147(11) 0.0121(11) 0.0077(10) 0.0018(9) 0.0051(9) 0.0001(9)
N3 0.0078(11) 0.0124(11) 0.0130(11) 0.0013(9) 0.0043(9) 0.0010(9)
N1 0.0102(11) 0.0172(12) 0.0076(11) -0.0024(9) 0.0040(9) -0.0007(9)
N4 0.0135(13) 0.0317(14) 0.0193(13) 0.0000(11) 0.0087(11) -0.0037(11)
O2 0.0115(9) 0.0199(10) 0.0085(9) -0.0027(7) 0.0052(7) -0.0004(8)
O1 0.0053(8) 0.0194(10) 0.0117(9) -0.0012(7) 0.0046(7) -0.0005(7)
O3 0.0223(13) 0.112(2) 0.0234(12) -0.0022(13) 0.0087(10) 0.0178(13)
O4 0.0275(11) 0.0390(13) 0.0231(11) -0.0054(9) 0.0149(9) 0.0062(9)
O5 0.0176(11) 0.0694(16) 0.0224(12) -0.0254(11) 0.0108(9) -0.0119(10)
O6 0.0522(17) 0.110(3) 0.0248(14) 0.0007(16) 0.0127(12) 0.030(2)
C1 0.0153(14) 0.0153(14) 0.0107(13) 0.0015(10) 0.0028(11) 0.0002(11)
C2 0.0117(14) 0.0172(15) 0.0189(15) 0.0041(11) 0.0033(11) -0.0017(11)
C3 0.0131(14) 0.0199(15) 0.0218(15) 0.0079(12) 0.0103(11) 0.0021(12)
C4 0.0150(14) 0.0167(14) 0.0154(14) 0.0057(11) 0.0077(11) 0.0022(11)
C5 0.0130(14) 0.0145(14) 0.0130(13) 0.0055(10) 0.0068(11) 0.0033(11)
C6 0.0148(14) 0.0119(14) 0.0119(13) 0.0032(10) 0.0062(11) 0.0029(11)
C7 0.0179(15) 0.0173(14) 0.0131(14) 0.0019(11) 0.0081(11) 0.0028(11)
C8 0.0227(16) 0.0237(16) 0.0146(14) 0.0010(12) 0.0118(12) 0.0047(12)
C9 0.0188(15) 0.0229(15) 0.0222(16) 0.0051(12) 0.0152(13) 0.0061(12)
C10 0.0138(14) 0.0136(14) 0.0181(15) 0.0029(11) 0.0068(12) 0.0002(11)
C11 0.0165(14) 0.0197(15) 0.0147(14) -0.0025(11) 0.0028(11) -0.0022(12)
C12 0.0261(16) 0.0207(15) 0.0100(14) 0.0004(11) 0.0071(12) 0.0010(12)
C13 0.0115(13) 0.0124(14) 0.0096(13) 0.0030(10) 0.0039(10) 0.0026(10)
C14 0.0087(12) 0.0106(14) 0.0106(13) 0.0035(10) 0.0029(10) 0.0025(10)
C15 0.0089(13) 0.0101(13) 0.0102(13) 0.0023(10) 0.0041(10) 0.0005(10)
C16 0.0105(13) 0.0127(14) 0.0111(13) 0.0039(10) 0.0028(10) 0.0010(10)
C17 0.0117(13) 0.0089(13) 0.0112(13) 0.0023(10) 0.0037(10) -0.0003(10)
C18 0.0146(13) 0.0134(13) 0.0095(12) 0.0013(11) 0.0036(10) 0.0005(11)
C19 0.0076(13) 0.0176(14) 0.0159(14) 0.0022(11) -0.0001(10) -0.0020(11)
C20 0.0112(13) 0.0168(14) 0.0196(14) 0.0034(12) 0.0096(11) 0.0005(12)
C21 0.0145(14) 0.0161(14) 0.0133(14) 0.0015(11) 0.0083(11) -0.0007(11)
C22 0.0091(13) 0.0099(13) 0.0114(13) 0.0007(10) 0.0036(10) 0.0037(10)
C23 0.0106(13) 0.0125(14) 0.0154(14) 0.0021(11) 0.0067(11) 0.0037(11)
C24 0.0139(14) 0.0152(14) 0.0092(13) -0.0020(10) 0.0026(11) 0.0034(11)
C25 0.0116(14) 0.0135(14) 0.0160(14) -0.0021(11) -0.0001(11) 0.0002(11)
C26 0.0094(13) 0.0164(14) 0.0192(15) 0.0007(11) 0.0058(11) -0.0004(11)
C27 0.0126(13) 0.0127(14) 0.0119(13) 0.0013(10) 0.0042(11) 0.0029(11)

loop_
_atom_type_symbol
_atom_type_description
_atom_type_scat_dispersion_real
_atom_type_scat_dispersion_imag
_atom_type_scat_source
C C 0.0033 0.0016 'International Tables Vol C Tables 4.2.6.8 and 6.1.1.4'
H H 0.0000 0.0000 'International Tables Vol C Tables 4.2.6.8 and 6.1.1.4'
N N 0.0061 0.0033 'International Tables Vol C Tables 4.2.6.8 and 6.1.1.4'
O O 0.0106 0.0060 'International Tables Vol C Tables 4.2.6.8 and 6.1.1.4'
Cu Cu 0.3201 1.2651 'International Tables Vol C Tables 4.2.6.8 and 6.1.1.4'

loop_
_geom_angle_atom_site_label_1
_geom_angle_atom_site_label_2
_geom_angle_atom_site_label_3
_geom_angle
O1 Cu1 O2 86.80(7)
O1 Cu1 N2 94.51(7)
O2 Cu1 N2 177.87(8)
O1 Cu1 N3 176.22(8)
O2 Cu1 N3 95.85(7)
N2 Cu1 N3 82.92(8)
C1 N2 C5 118.4(2)
C1 N2 Cu1 128.86(17)
C5 N2 Cu1 112.70(15)
C10 N3 C6 118.1(2)
C10 N3 Cu1 129.73(17)
C6 N3 Cu1 112.12(15)
C15 N1 C16 124.0(2)
C15 N1 H1 118.0
C16 N1 H1 118.0
O3 N4 O4 119.3(2)
O3 N4 O5 120.7(2)
O4 N4 O5 120.1(2)
C13 O2 Cu1 109.55(14)
C14 O1 Cu1 109.81(14)
H1W O6 H1V 100(6)
H1W O6 H1U 88(8)
H1V O6 H1U 167(8)
N2 C1 C2 121.7(2)
N2 C1 H1A 119.1
C2 C1 H1A 119.1
C3 C2 C1 120.1(2)
C3 C2 H2A 119.9
C1 C2 H2A 119.9
C2 C3 C4 119.7(2)
C2 C3 H3A 120.1
C4 C3 H3A 120.1
C5 C4 C3 116.2(2)
C5 C4 C9 118.6(2)
C3 C4 C9 125.1(2)
N2 C5 C4 123.8(2)
N2 C5 C6 116.1(2)
C4 C5 C6 120.1(2)
N3 C6 C7 123.4(2)
N3 C6 C5 116.0(2)
C7 C6 C5 120.6(2)
C6 C7 C12 117.3(2)
C6 C7 C8 117.9(2)
C12 C7 C8 124.8(2)
C9 C8 C7 121.5(2)
C9 C8 H8A 119.2
C7 C8 H8A 119.2
C8 C9 C4 121.2(2)
C8 C9 H9A 119.4
C4 C9 H9A 119.4
N3 C10 C11 121.6(2)
N3 C10 H10A 119.2
C11 C10 H10A 119.2
C12 C11 C10 120.7(2)
C12 C11 H11A 119.7
C10 C11 H11A 119.7
C11 C12 C7 118.8(2)
C11 C12 H12A 120.6
C7 C12 H12A 120.6
O2 C13 C17 122.7(2)
O2 C13 C14 117.5(2)
C17 C13 C14 119.8(2)
O1 C14 C15 124.1(2)
O1 C14 C13 116.2(2)
C15 C14 C13 119.7(2)
N1 C15 C14 118.8(2)
N1 C15 C22 116.1(2)
C14 C15 C22 125.1(2)
N1 C16 C17 119.0(2)
N1 C16 C21 120.2(2)
C17 C16 C21 120.8(2)
C16 C17 C18 118.5(2)
C16 C17 C13 118.7(2)
C18 C17 C13 122.8(2)
C19 C18 C17 120.4(2)
C19 C18 H18A 119.8
C17 C18 H18A 119.8
C18 C19 C20 120.3(2)
C18 C19 H19A 119.9
C20 C19 H19A 119.9
C21 C20 C19 121.0(2)
C21 C20 H20A 119.5
C19 C20 H20A 119.5
C20 C21 C16 119.0(2)
C20 C21 H21A 120.5
C16 C21 H21A 120.5
C23 C22 C27 118.8(2)
C23 C22 C15 120.5(2)
C27 C22 C15 120.7(2)
C24 C23 C22 120.7(2)
C24 C23 H23A 119.6
C22 C23 H23A 119.6
C23 C24 C25 120.5(2)
C23 C24 H24A 119.7
C25 C24 H24A 119.7
C26 C25 C24 119.2(2)
C26 C25 H25A 120.4
C24 C25 H25A 120.4
C25 C26 C27 120.9(2)
C25 C26 H26A 119.6
C27 C26 H26A 119.6
C26 C27 C22 119.9(2)
C26 C27 H27A 120.1
C22 C27 H27A 120.1

loop_
_geom_bond_atom_site_label_1
_geom_bond_atom_site_label_2
_geom_bond_distance
Cu1 O1 1.8919(16)
Cu1 O2 1.9157(16)
Cu1 N2 1.978(2)
Cu1 N3 1.9880(19)
N2 C1 1.334(3)
N2 C5 1.356(3)
N3 C10 1.334(3)
N3 C6 1.365(3)
N1 C15 1.372(3)
N1 C16 1.375(3)
N1 H1 0.8800
N4 O3 1.238(3)
N4 O4 1.237(3)
N4 O5 1.247(3)
O2 C13 1.295(3)
O1 C14 1.327(3)
O6 H1W 0.857(19)
O6 H1V 0.89(2)
O6 H1U 0.90(2)
C1 C2 1.394(4)
C1 H1A 0.9500
C2 C3 1.365(4)
C2 H2A 0.9500
C3 C4 1.416(4)
C3 H3A 0.9500
C4 C5 1.397(3)
C4 C9 1.427(4)
C5 C6 1.430(3)
C6 C7 1.394(3)
C7 C12 1.406(4)
C7 C8 1.438(4)
C8 C9 1.350(4)
C8 H8A 0.9500
C9 H9A 0.9500
C10 C11 1.393(3)
C10 H10A 0.9500
C11 C12 1.374(4)
C11 H11A 0.9500
C12 H12A 0.9500
C13 C17 1.423(3)
C13 C14 1.431(3)
C14 C15 1.386(3)
C15 C22 1.478(3)
C16 C17 1.404(3)
C16 C21 1.408(3)
C17 C18 1.419(3)
C18 C19 1.366(3)
C18 H18A 0.9500
C19 C20 1.407(3)
C19 H19A 0.9500
C20 C21 1.373(3)
C20 H20A 0.9500
C21 H21A 0.9500
C22 C23 1.390(3)
C22 C27 1.398(3)
C23 C24 1.382(3)
C23 H23A 0.9500
C24 C25 1.382(4)
C24 H24A 0.9500
C25 C26 1.383(3)
C25 H25A 0.9500
C26 C27 1.390(3)
C26 H26A 0.9500
C27 H27A 0.9500

loop_
_geom_hbond_atom_site_label_D
_geom_hbond_atom_site_label_H
_geom_hbond_atom_site_label_A
_geom_hbond_distance_DH
_geom_hbond_distance_HA
_geom_hbond_distance_DA
_geom_hbond_angle_DHA
_geom_hbond_site_symmetry_A
N1 H1 O5 0.88 2.03 2.876(3) 159.6 3_667
O6 H1V O6 0.89(2) 2.00(3) 2.862(9) 163(7) 3_656
O6 H1U O3 0.90(2) 2.22(3) 3.110(5) 172(11) 3_666
O6 H1W O4 0.857(19) 2.00(2) 2.845(3) 169(4) .
